data_1502484
loop_
_publ_author_name
'Huang, Huanan'
'Li, Jing'
'Lescop, Christophe'
'Duan, Zheng'

_publ_section_title
;
 Palladium-catalyzed regioselective C-S bond cleavage of thiophenes.
;
_journal_issue 19
_journal_name_full 'Organic letters'
_journal_page_first 5252
_journal_page_last 5255
_journal_paper_doi 10.1021/ol2021302
_journal_volume 13
_journal_year 2011
_chemical_formula_sum 'C60 H40 S'
_chemical_formula_weight 792.98
_chemical_name_systematic
; 
 ? 
;
_space_group_IT_number 2
_symmetry_cell_setting triclinic
_symmetry_space_group_name_Hall '-P 1'
_symmetry_space_group_name_H-M 'P -1'
_atom_sites_solution_hydrogens geom
_atom_sites_solution_primary direct
_atom_sites_solution_secondary difmap
_audit_creation_method SHELXL-97
_cell_angle_alpha 82.661(5)
_cell_angle_beta 66.722(6)
_cell_angle_gamma 62.953(6)
_cell_formula_units_Z 2
_cell_length_a 13.6531(9)
_cell_length_b 13.6881(8)
_cell_length_c 14.2989(10)
_cell_measurement_reflns_used 8241
_cell_measurement_temperature 296
_cell_measurement_theta_max 29.3111
_cell_measurement_theta_min 2.9342
_cell_volume 2181.8(3)
_computing_structure_refinement 'SHELXL-97 (Sheldrick, 1997)'
_computing_structure_solution 'SHELXS-97 (Sheldrick, 1990)'
_diffrn_ambient_temperature 296
_diffrn_measured_fraction_theta_full 0.998
_diffrn_measured_fraction_theta_max 0.998
_diffrn_radiation_monochromator graphite
_diffrn_radiation_source 'fine-focus sealed tube'
_diffrn_radiation_type MoK\a
_diffrn_radiation_wavelength 0.71073
_diffrn_reflns_av_R_equivalents 0.0240
_diffrn_reflns_av_sigmaI/netI 0.0326
_diffrn_reflns_limit_h_max 16
_diffrn_reflns_limit_h_min -16
_diffrn_reflns_limit_k_max 16
_diffrn_reflns_limit_k_min -16
_diffrn_reflns_limit_l_max 16
_diffrn_reflns_limit_l_min -16
_diffrn_reflns_number 20252
_diffrn_reflns_theta_full 25.00
_diffrn_reflns_theta_max 25.00
_diffrn_reflns_theta_min 2.94
_exptl_absorpt_coefficient_mu 0.114
_exptl_absorpt_correction_T_max 0.9808
_exptl_absorpt_correction_T_min 0.9775
_exptl_absorpt_correction_type multi-scan
_exptl_absorpt_process_details SADABS(2009)
_exptl_crystal_density_diffrn 1.207
_exptl_crystal_density_method 'not measured'
_exptl_crystal_F_000 832
_exptl_crystal_size_max 0.20
_exptl_crystal_size_mid 0.18
_exptl_crystal_size_min 0.17
_refine_diff_density_max 0.131
_refine_diff_density_min -0.201
_refine_diff_density_rms 0.028
_refine_ls_extinction_method none
_refine_ls_goodness_of_fit_ref 1.005
_refine_ls_hydrogen_treatment constr
_refine_ls_matrix_type full
_refine_ls_number_parameters 550
_refine_ls_number_reflns 7652
_refine_ls_number_restraints 0
_refine_ls_restrained_S_all 1.005
_refine_ls_R_factor_all 0.0626
_refine_ls_R_factor_gt 0.0424
_refine_ls_shift/su_max 0.000
_refine_ls_shift/su_mean 0.000
_refine_ls_structure_factor_coef Fsqd
_refine_ls_weighting_details 'calc w=1/[\s^2^(Fo^2^)+(0.0357P)^2^+0.4516P] where P=(Fo^2^+2Fc^2^)/3'
_refine_ls_weighting_scheme calc
_refine_ls_wR_factor_gt 0.0904
_refine_ls_wR_factor_ref 0.0980
_reflns_number_gt 5724
_reflns_number_total 7652
_reflns_threshold_expression >2sigma(I)
_cod_data_source_file ol2021302_si_002.cif
_cod_data_source_block 1
_cod_original_cell_volume 2181.8(2)
_cod_original_sg_symbol_Hall ' -P 1'
_cod_database_code 1502484

loop_
_symmetry_equiv_pos_as_xyz
'x, y, z'
'-x, -y, -z'

loop_
_atom_site_label
_atom_site_type_symbol
_atom_site_fract_x
_atom_site_fract_y
_atom_site_fract_z
_atom_site_U_iso_or_equiv
_atom_site_adp_type
_atom_site_occupancy
_atom_site_symmetry_multiplicity
_atom_site_calc_flag
_atom_site_refinement_flags
S1 S 0.79505(4) 0.75550(4) 0.25152(4) 0.05571(14) Uani 1 1 d .
C9 C 0.75310(13) 0.58487(13) 0.21886(12) 0.0403(4) Uani 1 1 d .
C10 C 0.79701(14) 0.47513(12) 0.18732(11) 0.0388(4) Uani 1 1 d .
C7 C 0.95057(14) 0.54662(12) 0.20976(11) 0.0395(4) Uani 1 1 d .
C19 C 0.96128(13) 0.28241(13) 0.13959(12) 0.0422(4) Uani 1 1 d .
C11 C 0.91568(14) 0.40021(12) 0.17139(11) 0.0389(4) Uani 1 1 d .
C25 C 1.11733(14) 0.35546(12) 0.16854(12) 0.0412(4) Uani 1 1 d .
C8 C 0.83153(14) 0.61884(12) 0.22704(12) 0.0412(4) Uani 1 1 d .
C32 C 0.54339(13) 0.73060(12) 0.31570(12) 0.0411(4) Uani 1 1 d .
C13 C 0.71304(14) 0.44240(12) 0.17260(12) 0.0410(4) Uani 1 1 d .
C12 C 0.99195(13) 0.43483(12) 0.18396(11) 0.0388(4) Uani 1 1 d .
C31 C 0.62982(14) 0.66473(12) 0.23345(12) 0.0430(4) Uani 1 1 d .
H31 H 0.6092 0.6701 0.1776 0.052 Uiso 1 1 calc R
C6 C 1.01446(14) 0.60510(13) 0.21706(12) 0.0426(4) Uani 1 1 d .
C37 C 0.40149(13) 0.83999(14) 0.22152(12) 0.0441(4) Uani 1 1 d .
C34 C 0.37183(14) 0.88161(13) 0.40296(12) 0.0431(4) Uani 1 1 d .
C35 C 0.44086(14) 0.83042(13) 0.46896(12) 0.0439(4) Uani 1 1 d .
C5 C 1.13307(16) 0.56764(15) 0.20558(13) 0.0523(4) Uani 1 1 d .
H5 H 1.1850 0.4931 0.1918 0.063 Uiso 1 1 calc R
C1 C 0.94017(15) 0.71850(14) 0.23823(13) 0.0482(4) Uani 1 1 d .
C33 C 0.43129(14) 0.82052(13) 0.31297(12) 0.0426(4) Uani 1 1 d .
C26 C 1.20459(15) 0.32096(14) 0.07163(14) 0.0546(5) Uani 1 1 d .
H26 H 1.1845 0.3428 0.0148 0.066 Uiso 1 1 calc R
C49 C 0.39842(15) 0.87022(13) 0.57613(12) 0.0471(4) Uani 1 1 d .
C43 C 0.25694(14) 0.98172(14) 0.43102(12) 0.0468(4) Uani 1 1 d .
C36 C 0.54107(14) 0.73945(13) 0.41863(12) 0.0441(4) Uani 1 1 d .
C38 C 0.39545(16) 0.75831(16) 0.17889(14) 0.0573(5) Uani 1 1 d .
H38 H 0.4096 0.6912 0.2086 0.069 Uiso 1 1 calc R
C55 C 0.62190(15) 0.65042(14) 0.46168(13) 0.0513(4) Uani 1 1 d .
C30 C 1.14926(15) 0.31830(14) 0.25166(14) 0.0531(5) Uani 1 1 d .
H30 H 1.0911 0.3391 0.3172 0.064 Uiso 1 1 calc R
C42 C 0.38045(16) 0.93834(16) 0.17514(15) 0.0607(5) Uani 1 1 d .
H42 H 0.3842 0.9943 0.2021 0.073 Uiso 1 1 calc R
C2 C 0.98124(18) 0.79216(15) 0.24677(14) 0.0596(5) Uani 1 1 d .
H2 H 0.9305 0.8669 0.2603 0.072 Uiso 1 1 calc R
C20 C 0.98948(18) 0.20059(15) 0.20458(15) 0.0613(5) Uani 1 1 d .
H20 H 0.9778 0.2188 0.2699 0.074 Uiso 1 1 calc R
C3 C 1.09747(18) 0.75228(17) 0.23479(15) 0.0647(5) Uani 1 1 d .
H3 H 1.1263 0.8003 0.2402 0.078 Uiso 1 1 calc R
C24 C 0.97941(17) 0.25199(15) 0.04354(14) 0.0604(5) Uani 1 1 d .
H24 H 0.9612 0.3057 -0.0019 0.073 Uiso 1 1 calc R
C44 C 0.16597(15) 0.98650(16) 0.40681(14) 0.0604(5) Uani 1 1 d .
H44 H 0.1765 0.9252 0.3752 0.072 Uiso 1 1 calc R
C14 C 0.64862(17) 0.39763(16) 0.24819(15) 0.0605(5) Uani 1 1 d .
H14 H 0.6618 0.3815 0.3086 0.073 Uiso 1 1 calc R
C29 C 1.26644(17) 0.25074(16) 0.23860(16) 0.0643(5) Uani 1 1 d .
H29 H 1.2867 0.2260 0.2951 0.077 Uiso 1 1 calc R
C48 C 0.23664(17) 1.07441(15) 0.48018(14) 0.0583(5) Uani 1 1 d .
H48 H 0.2952 1.0728 0.4990 0.070 Uiso 1 1 calc R
C22 C 1.05175(18) 0.06312(16) 0.07903(19) 0.0705(6) Uani 1 1 d .
H22 H 1.0817 -0.0102 0.0590 0.085 Uiso 1 1 calc R
C28 C 1.35232(17) 0.22039(16) 0.14268(18) 0.0702(6) Uani 1 1 d .
H28 H 1.4315 0.1769 0.1338 0.084 Uiso 1 1 calc R
C4 C 1.17279(17) 0.64079(17) 0.21458(15) 0.0617(5) Uani 1 1 d .
H4 H 1.2516 0.6149 0.2070 0.074 Uiso 1 1 calc R
C27 C 1.32201(16) 0.25390(17) 0.05924(16) 0.0697(6) Uani 1 1 d .
H27 H 1.3806 0.2315 -0.0060 0.084 Uiso 1 1 calc R
C23 C 1.02430(19) 0.14287(17) 0.01398(17) 0.0712(6) Uani 1 1 d .
H23 H 1.0358 0.1239 -0.0510 0.085 Uiso 1 1 calc R
C18 C 0.69254(18) 0.46321(16) 0.08328(14) 0.0613(5) Uani 1 1 d .
H18 H 0.7359 0.4924 0.0305 0.074 Uiso 1 1 calc R
C54 C 0.45893(18) 0.91085(16) 0.60483(15) 0.0650(5) Uani 1 1 d .
H54 H 0.5283 0.9114 0.5563 0.078 Uiso 1 1 calc R
C46 C 0.0428(2) 1.17211(19) 0.47606(17) 0.0809(7) Uani 1 1 d .
H46 H -0.0285 1.2358 0.4906 0.097 Uiso 1 1 calc R
C39 C 0.36869(18) 0.7753(2) 0.09292(16) 0.0719(6) Uani 1 1 d .
H39 H 0.3645 0.7200 0.0654 0.086 Uiso 1 1 calc R
C21 C 1.0350(2) 0.09157(16) 0.17400(19) 0.0765(6) Uani 1 1 d .
H21 H 1.0544 0.0372 0.2187 0.092 Uiso 1 1 calc R
C45 C 0.05974(17) 1.0813(2) 0.42904(16) 0.0750(6) Uani 1 1 d .
H45 H -0.0002 1.0833 0.4120 0.090 Uiso 1 1 calc R
C47 C 0.1304(2) 1.16899(16) 0.50144(16) 0.0732(6) Uani 1 1 d .
H47 H 0.1188 1.2307 0.5332 0.088 Uiso 1 1 calc R
C15 C 0.5646(2) 0.37604(19) 0.23617(18) 0.0751(6) Uani 1 1 d .
H15 H 0.5216 0.3461 0.2884 0.090 Uiso 1 1 calc R
C41 C 0.35378(19) 0.9544(2) 0.08886(17) 0.0776(6) Uani 1 1 d .
H41 H 0.3395 1.0211 0.0584 0.093 Uiso 1 1 calc R
C16 C 0.54462(19) 0.39855(18) 0.14768(19) 0.0729(6) Uani 1 1 d .
H16 H 0.4876 0.3848 0.1397 0.087 Uiso 1 1 calc R
C56 C 0.69186(19) 0.66433(18) 0.50147(17) 0.0762(6) Uani 1 1 d .
H56 H 0.6910 0.7328 0.5005 0.091 Uiso 1 1 calc R
C50 C 0.29546(18) 0.87082(17) 0.64985(15) 0.0682(6) Uani 1 1 d .
H50 H 0.2515 0.8456 0.6328 0.082 Uiso 1 1 calc R
C52 C 0.3197(3) 0.9492(2) 0.77486(18) 0.0918(8) Uani 1 1 d .
H52 H 0.2933 0.9754 0.8415 0.110 Uiso 1 1 calc R
C40 C 0.34841(18) 0.8726(2) 0.04831(16) 0.0776(7) Uani 1 1 d .
H40 H 0.3309 0.8836 -0.0099 0.093 Uiso 1 1 calc R
C17 C 0.6091(2) 0.44147(18) 0.07102(18) 0.0754(6) Uani 1 1 d .
H17 H 0.5967 0.4561 0.0103 0.090 Uiso 1 1 calc R
C51 C 0.2574(2) 0.9091(2) 0.74950(17) 0.0903(8) Uani 1 1 d .
H51 H 0.1892 0.9075 0.7993 0.108 Uiso 1 1 calc R
C60 C 0.6260(2) 0.54785(17) 0.46416(17) 0.0784(6) Uani 1 1 d .
H60 H 0.5801 0.5358 0.4375 0.094 Uiso 1 1 calc R
C53 C 0.4194(2) 0.95061(19) 0.70326(19) 0.0859(7) Uani 1 1 d .
H53 H 0.4613 0.9784 0.7203 0.103 Uiso 1 1 calc R
C58 C 0.7651(3) 0.4788(2) 0.5449(2) 0.1191(12) Uani 1 1 d .
H58 H 0.8127 0.4215 0.5732 0.143 Uiso 1 1 calc R
C57 C 0.7631(2) 0.5791(2) 0.5427(2) 0.1071(10) Uani 1 1 d .
H57 H 0.8098 0.5904 0.5690 0.129 Uiso 1 1 calc R
C59 C 0.6975(3) 0.4622(2) 0.5058(2) 0.1155(11) Uani 1 1 d .
H59 H 0.6992 0.3934 0.5070 0.139 Uiso 1 1 calc R

loop_
_atom_site_aniso_label
_atom_site_aniso_U_11
_atom_site_aniso_U_22
_atom_site_aniso_U_33
_atom_site_aniso_U_23
_atom_site_aniso_U_13
_atom_site_aniso_U_12
S1 0.0485(3) 0.0373(2) 0.0739(3) -0.0086(2) -0.0211(2) -0.0118(2)
C9 0.0360(9) 0.0398(9) 0.0380(9) -0.0010(7) -0.0139(7) -0.0104(7)
C10 0.0393(9) 0.0393(9) 0.0347(8) 0.0003(7) -0.0149(7) -0.0137(7)
C7 0.0398(9) 0.0392(9) 0.0349(9) 0.0009(7) -0.0132(7) -0.0143(8)
C19 0.0349(9) 0.0379(9) 0.0484(10) -0.0037(8) -0.0151(8) -0.0108(7)
C11 0.0388(9) 0.0363(9) 0.0353(8) 0.0004(7) -0.0135(7) -0.0116(7)
C25 0.0370(9) 0.0349(9) 0.0478(10) 0.0016(7) -0.0148(8) -0.0137(7)
C8 0.0400(9) 0.0353(9) 0.0406(9) -0.0027(7) -0.0139(8) -0.0103(7)
C32 0.0356(9) 0.0367(9) 0.0464(10) -0.0010(8) -0.0155(8) -0.0116(7)
C13 0.0380(9) 0.0345(8) 0.0452(9) -0.0027(7) -0.0177(8) -0.0090(7)
C12 0.0361(8) 0.0397(9) 0.0341(8) 0.0004(7) -0.0119(7) -0.0123(7)
C31 0.0407(9) 0.0398(9) 0.0475(10) -0.0005(8) -0.0206(8) -0.0131(8)
C6 0.0447(9) 0.0438(9) 0.0383(9) 0.0016(7) -0.0146(8) -0.0194(8)
C37 0.0283(8) 0.0475(10) 0.0482(10) -0.0053(8) -0.0136(8) -0.0089(7)
C34 0.0332(8) 0.0413(9) 0.0475(10) 0.0001(8) -0.0140(8) -0.0113(7)
C35 0.0395(9) 0.0426(9) 0.0435(9) 0.0005(8) -0.0130(8) -0.0151(8)
C5 0.0479(10) 0.0525(11) 0.0563(11) 0.0017(9) -0.0202(9) -0.0216(9)
C1 0.0503(10) 0.0473(10) 0.0448(10) -0.0027(8) -0.0148(8) -0.0212(9)
C33 0.0346(8) 0.0413(9) 0.0483(10) -0.0010(8) -0.0169(8) -0.0118(7)
C26 0.0465(10) 0.0556(11) 0.0486(11) 0.0046(9) -0.0139(9) -0.0159(9)
C49 0.0452(10) 0.0406(9) 0.0422(10) 0.0023(8) -0.0151(8) -0.0095(8)
C43 0.0369(9) 0.0456(10) 0.0428(10) 0.0027(8) -0.0101(8) -0.0106(8)
C36 0.0384(9) 0.0429(9) 0.0459(10) 0.0008(8) -0.0178(8) -0.0120(8)
C38 0.0510(11) 0.0658(12) 0.0609(12) -0.0020(10) -0.0227(10) -0.0279(10)
C55 0.0477(10) 0.0484(11) 0.0434(10) -0.0033(8) -0.0193(9) -0.0066(8)
C30 0.0433(10) 0.0548(11) 0.0507(11) 0.0035(9) -0.0171(9) -0.0141(9)
C42 0.0560(12) 0.0532(12) 0.0651(12) 0.0037(10) -0.0287(10) -0.0132(9)
C2 0.0661(13) 0.0487(11) 0.0653(12) -0.0041(9) -0.0208(10) -0.0281(10)
C20 0.0786(14) 0.0447(11) 0.0666(12) 0.0034(9) -0.0418(11) -0.0203(10)
C3 0.0688(14) 0.0691(14) 0.0695(13) -0.0015(11) -0.0219(11) -0.0436(12)
C24 0.0694(13) 0.0502(11) 0.0509(11) -0.0059(9) -0.0201(10) -0.0180(10)
C44 0.0393(10) 0.0640(12) 0.0608(12) -0.0003(10) -0.0150(9) -0.0116(9)
C14 0.0689(13) 0.0699(13) 0.0573(12) 0.0126(10) -0.0300(10) -0.0399(11)
C29 0.0530(12) 0.0644(13) 0.0708(14) 0.0163(11) -0.0319(11) -0.0183(10)
C48 0.0511(11) 0.0505(11) 0.0548(11) -0.0012(9) -0.0124(9) -0.0133(9)
C22 0.0605(13) 0.0431(11) 0.1043(18) -0.0191(12) -0.0332(13) -0.0126(10)
C28 0.0397(11) 0.0628(13) 0.0867(16) 0.0149(12) -0.0218(11) -0.0098(10)
C4 0.0549(11) 0.0712(14) 0.0692(13) 0.0034(11) -0.0244(10) -0.0353(11)
C27 0.0394(11) 0.0711(14) 0.0656(13) 0.0039(11) -0.0046(10) -0.0108(10)
C23 0.0756(14) 0.0609(13) 0.0668(13) -0.0216(11) -0.0197(12) -0.0219(11)
C18 0.0716(13) 0.0756(14) 0.0549(11) 0.0099(10) -0.0320(10) -0.0421(11)
C54 0.0612(12) 0.0711(13) 0.0592(12) -0.0056(10) -0.0231(10) -0.0239(11)
C46 0.0516(13) 0.0633(14) 0.0669(14) 0.0058(12) -0.0065(11) 0.0096(11)
C39 0.0576(13) 0.1033(18) 0.0636(13) -0.0127(13) -0.0234(11) -0.0381(13)
C21 0.0956(17) 0.0402(11) 0.1035(18) 0.0092(11) -0.0599(15) -0.0207(11)
C45 0.0391(11) 0.0884(17) 0.0687(14) 0.0125(13) -0.0175(10) -0.0095(11)
C47 0.0674(14) 0.0488(12) 0.0627(13) -0.0049(10) -0.0097(11) -0.0035(11)
C15 0.0740(14) 0.0877(16) 0.0783(15) 0.0086(12) -0.0242(13) -0.0525(13)
C41 0.0685(14) 0.0777(16) 0.0694(15) 0.0173(12) -0.0360(12) -0.0137(12)
C16 0.0629(13) 0.0751(14) 0.0996(18) -0.0039(13) -0.0409(13) -0.0353(12)
C56 0.0695(14) 0.0651(13) 0.0902(16) -0.0030(12) -0.0510(13) -0.0076(11)
C50 0.0602(13) 0.0697(13) 0.0572(13) 0.0008(10) -0.0091(11) -0.0251(11)
C52 0.105(2) 0.0766(17) 0.0520(14) -0.0102(12) -0.0306(15) -0.0022(15)
C40 0.0497(12) 0.119(2) 0.0544(13) -0.0022(14) -0.0264(10) -0.0220(13)
C17 0.0902(16) 0.0873(16) 0.0782(15) 0.0096(12) -0.0544(14) -0.0455(14)
C51 0.0784(17) 0.0888(18) 0.0521(14) 0.0030(12) 0.0027(12) -0.0185(14)
C60 0.1068(18) 0.0552(13) 0.0757(15) 0.0113(11) -0.0517(14) -0.0256(12)
C53 0.0952(19) 0.0791(16) 0.0780(17) -0.0158(13) -0.0451(16) -0.0189(14)
C58 0.145(3) 0.0747(19) 0.093(2) -0.0089(15) -0.082(2) 0.0210(18)
C57 0.102(2) 0.090(2) 0.112(2) -0.0183(16) -0.0781(18) 0.0082(16)
C59 0.178(3) 0.0555(15) 0.105(2) 0.0179(14) -0.085(2) -0.0227(17)

loop_
_atom_type_symbol
_atom_type_description
_atom_type_scat_dispersion_real
_atom_type_scat_dispersion_imag
_atom_type_scat_source
C C 0.0033 0.0016 'International Tables Vol C Tables 4.2.6.8 and 6.1.1.4'
H H 0.0000 0.0000 'International Tables Vol C Tables 4.2.6.8 and 6.1.1.4'
S S 0.1246 0.1234 'International Tables Vol C Tables 4.2.6.8 and 6.1.1.4'

loop_
_geom_angle_atom_site_label_1
_geom_angle_atom_site_label_2
_geom_angle_atom_site_label_3
_geom_angle
C1 S1 C8 90.80(8)
C8 C9 C10 118.35(14)
C8 C9 C31 120.82(14)
C10 C9 C31 120.58(14)
C9 C10 C11 120.06(14)
C9 C10 C13 117.33(13)
C11 C10 C13 122.61(14)
C8 C7 C12 118.40(14)
C8 C7 C6 111.26(14)
C12 C7 C6 130.26(14)
C20 C19 C24 117.78(16)
C20 C19 C11 120.86(15)
C24 C19 C11 121.34(15)
C12 C11 C10 120.73(14)
C12 C11 C19 119.55(13)
C10 C11 C19 119.72(14)
C30 C25 C26 118.63(15)
C30 C25 C12 120.25(14)
C26 C25 C12 121.07(15)
C9 C8 C7 122.70(14)
C9 C8 S1 123.87(12)
C7 C8 S1 113.31(12)
C31 C32 C33 122.72(15)
C31 C32 C36 130.48(15)
C33 C32 C36 106.51(13)
C14 C13 C18 117.67(16)
C14 C13 C10 122.07(15)
C18 C13 C10 120.14(15)
C11 C12 C7 119.59(14)
C11 C12 C25 120.94(14)
C7 C12 C25 119.46(14)
C32 C31 C9 129.18(15)
C32 C31 H31 115.4
C9 C31 H31 115.4
C5 C6 C1 117.20(15)
C5 C6 C7 131.40(15)
C1 C6 C7 111.39(14)
C42 C37 C38 118.06(17)
C42 C37 C33 121.56(16)
C38 C37 C33 120.38(16)
C33 C34 C35 108.58(13)
C33 C34 C43 125.78(15)
C35 C34 C43 125.64(14)
C36 C35 C34 109.42(14)
C36 C35 C49 126.81(15)
C34 C35 C49 123.59(14)
C4 C5 C6 120.23(17)
C4 C5 H5 119.9
C6 C5 H5 119.9
C2 C1 C6 122.23(17)
C2 C1 S1 124.55(14)
C6 C1 S1 113.23(12)
C34 C33 C32 107.93(14)
C34 C33 C37 129.13(14)
C32 C33 C37 122.73(14)
C25 C26 C27 120.01(18)
C25 C26 H26 120.0
C27 C26 H26 120.0
C54 C49 C50 117.67(17)
C54 C49 C35 120.98(16)
C50 C49 C35 121.33(17)
C44 C43 C48 117.73(16)
C44 C43 C34 120.40(16)
C48 C43 C34 121.86(16)
C35 C36 C32 107.41(14)
C35 C36 C55 127.78(15)
C32 C36 C55 123.64(14)
C39 C38 C37 120.8(2)
C39 C38 H38 119.6
C37 C38 H38 119.6
C56 C55 C60 117.47(18)
C56 C55 C36 124.08(17)
C60 C55 C36 118.44(18)
C25 C30 C29 120.94(17)
C25 C30 H30 119.5
C29 C30 H30 119.5
C37 C42 C41 120.6(2)
C37 C42 H42 119.7
C41 C42 H42 119.7
C3 C2 C1 118.69(18)
C3 C2 H2 120.7
C1 C2 H2 120.7
C19 C20 C21 120.79(18)
C19 C20 H20 119.6
C21 C20 H20 119.6
C2 C3 C4 120.50(18)
C2 C3 H3 119.8
C4 C3 H3 119.8
C19 C24 C23 120.95(19)
C19 C24 H24 119.5
C23 C24 H24 119.5
C43 C44 C45 120.9(2)
C43 C44 H44 119.5
C45 C44 H44 119.5
C13 C14 C15 121.23(18)
C13 C14 H14 119.4
C15 C14 H14 119.4
C28 C29 C30 119.87(19)
C28 C29 H29 120.1
C30 C29 H29 120.1
C47 C48 C43 120.9(2)
C47 C48 H48 119.6
C43 C48 H48 119.6
C23 C22 C21 119.35(18)
C23 C22 H22 120.3
C21 C22 H22 120.3
C29 C28 C27 120.08(18)
C29 C28 H28 120.0
C27 C28 H28 120.0
C5 C4 C3 121.16(18)
C5 C4 H4 119.4
C3 C4 H4 119.4
C28 C27 C26 120.41(18)
C28 C27 H27 119.8
C26 C27 H27 119.8
C22 C23 C24 120.53(19)
C22 C23 H23 119.7
C24 C23 H23 119.7
C13 C18 C17 121.19(19)
C13 C18 H18 119.4
C17 C18 H18 119.4
C49 C54 C53 121.8(2)
C49 C54 H54 119.1
C53 C54 H54 119.1
C47 C46 C45 120.0(2)
C47 C46 H46 120.0
C45 C46 H46 120.0
C40 C39 C38 120.3(2)
C40 C39 H39 119.9
C38 C39 H39 119.9
C22 C21 C20 120.6(2)
C22 C21 H21 119.7
C20 C21 H21 119.7
C46 C45 C44 120.1(2)
C46 C45 H45 119.9
C44 C45 H45 119.9
C46 C47 C48 120.4(2)
C46 C47 H47 119.8
C48 C47 H47 119.8
C16 C15 C14 120.2(2)
C16 C15 H15 119.9
C14 C15 H15 119.9
C40 C41 C42 120.2(2)
C40 C41 H41 119.9
C42 C41 H41 119.9
C15 C16 C17 119.45(19)
C15 C16 H16 120.3
C17 C16 H16 120.3
C55 C56 C57 121.5(2)
C55 C56 H56 119.3
C57 C56 H56 119.3
C49 C50 C51 120.1(2)
C49 C50 H50 119.9
C51 C50 H50 119.9
C53 C52 C51 120.0(2)
C53 C52 H52 120.0
C51 C52 H52 120.0
C39 C40 C41 120.1(2)
C39 C40 H40 120.0
C41 C40 H40 120.0
C16 C17 C18 120.3(2)
C16 C17 H17 119.9
C18 C17 H17 119.9
C52 C51 C50 120.4(2)
C52 C51 H51 119.8
C50 C51 H51 119.8
C55 C60 C59 121.1(2)
C55 C60 H60 119.5
C59 C60 H60 119.5
C52 C53 C54 119.9(2)
C52 C53 H53 120.0
C54 C53 H53 120.0
C59 C58 C57 120.0(2)
C59 C58 H58 120.0
C57 C58 H58 120.0
C58 C57 C56 120.0(3)
C58 C57 H57 120.0
C56 C57 H57 120.0
C58 C59 C60 120.0(3)
C58 C59 H59 120.0
C60 C59 H59 120.0

loop_
_geom_bond_atom_site_label_1
_geom_bond_atom_site_label_2
_geom_bond_distance
S1 C1 1.7415(18)
S1 C8 1.7470(16)
C9 C8 1.394(2)
C9 C10 1.400(2)
C9 C31 1.476(2)
C10 C11 1.409(2)
C10 C13 1.497(2)
C7 C8 1.401(2)
C7 C12 1.411(2)
C7 C6 1.463(2)
C19 C20 1.375(2)
C19 C24 1.380(2)
C19 C11 1.498(2)
C11 C12 1.400(2)
C25 C30 1.384(2)
C25 C26 1.383(2)
C25 C12 1.494(2)
C32 C31 1.340(2)
C32 C33 1.477(2)
C32 C36 1.479(2)
C13 C14 1.374(2)
C13 C18 1.381(2)
C31 H31 0.9300
C6 C5 1.403(2)
C6 C1 1.405(2)
C37 C42 1.380(2)
C37 C38 1.388(2)
C37 C33 1.476(2)
C34 C33 1.359(2)
C34 C35 1.484(2)
C34 C43 1.479(2)
C35 C36 1.357(2)
C35 C49 1.485(2)
C5 C4 1.377(2)
C5 H5 0.9300
C1 C2 1.395(2)
C26 C27 1.387(3)
C26 H26 0.9300
C49 C54 1.380(3)
C49 C50 1.381(3)
C43 C44 1.388(2)
C43 C48 1.391(2)
C36 C55 1.485(2)
C38 C39 1.380(3)
C38 H38 0.9300
C55 C56 1.377(3)
C55 C60 1.376(3)
C30 C29 1.383(2)
C30 H30 0.9300
C42 C41 1.384(3)
C42 H42 0.9300
C2 C3 1.366(3)
C2 H2 0.9300
C20 C21 1.383(3)
C20 H20 0.9300
C3 C4 1.386(3)
C3 H3 0.9300
C24 C23 1.382(3)
C24 H24 0.9300
C44 C45 1.385(3)
C44 H44 0.9300
C14 C15 1.382(3)
C14 H14 0.9300
C29 C28 1.364(3)
C29 H29 0.9300
C48 C47 1.384(3)
C48 H48 0.9300
C22 C23 1.357(3)
C22 C21 1.363(3)
C22 H22 0.9300
C28 C27 1.372(3)
C28 H28 0.9300
C4 H4 0.9300
C27 H27 0.9300
C23 H23 0.9300
C18 C17 1.377(3)
C18 H18 0.9300
C54 C53 1.377(3)
C54 H54 0.9300
C46 C47 1.363(3)
C46 C45 1.371(3)
C46 H46 0.9300
C39 C40 1.358(3)
C39 H39 0.9300
C21 H21 0.9300
C45 H45 0.9300
C47 H47 0.9300
C15 C16 1.366(3)
C15 H15 0.9300
C41 C40 1.367(3)
C41 H41 0.9300
C16 C17 1.366(3)
C16 H16 0.9300
C56 C57 1.378(3)
C56 H56 0.9300
C50 C51 1.390(3)
C50 H50 0.9300
C52 C53 1.348(4)
C52 C51 1.370(4)
C52 H52 0.9300
C40 H40 0.9300
C17 H17 0.9300
C51 H51 0.9300
C60 C59 1.386(3)
C60 H60 0.9300
C53 H53 0.9300
C58 C59 1.360(4)
C58 C57 1.357(4)
C58 H58 0.9300
C57 H57 0.9300
C59 H59 0.9300

loop_
_geom_torsion_atom_site_label_1
_geom_torsion_atom_site_label_2
_geom_torsion_atom_site_label_3
_geom_torsion_atom_site_label_4
_geom_torsion
C8 C9 C10 C11 4.3(2)
C31 C9 C10 C11 178.54(14)
C8 C9 C10 C13 -176.14(14)
C31 C9 C10 C13 -1.9(2)
C9 C10 C11 C12 -1.8(2)
C13 C10 C11 C12 178.64(14)
C9 C10 C11 C19 178.83(14)
C13 C10 C11 C19 -0.7(2)
C20 C19 C11 C12 68.9(2)
C24 C19 C11 C12 -109.33(19)
C20 C19 C11 C10 -111.71(19)
C24 C19 C11 C10 70.0(2)
C10 C9 C8 C7 -3.1(2)
C31 C9 C8 C7 -177.37(15)
C10 C9 C8 S1 172.64(12)
C31 C9 C8 S1 -1.6(2)
C12 C7 C8 C9 -0.6(2)
C6 C7 C8 C9 176.33(14)
C12 C7 C8 S1 -176.77(11)
C6 C7 C8 S1 0.16(17)
C1 S1 C8 C9 -175.79(14)
C1 S1 C8 C7 0.33(13)
C9 C10 C13 C14 -94.4(2)
C11 C10 C13 C14 85.1(2)
C9 C10 C13 C18 81.5(2)
C11 C10 C13 C18 -99.0(2)
C10 C11 C12 C7 -2.0(2)
C19 C11 C12 C7 177.38(14)
C10 C11 C12 C25 179.17(14)
C19 C11 C12 C25 -1.5(2)
C8 C7 C12 C11 3.2(2)
C6 C7 C12 C11 -173.10(15)
C8 C7 C12 C25 -177.98(14)
C6 C7 C12 C25 5.8(2)
C30 C25 C12 C11 -104.46(19)
C26 C25 C12 C11 78.1(2)
C30 C25 C12 C7 76.7(2)
C26 C25 C12 C7 -100.74(19)
C33 C32 C31 C9 168.57(16)
C36 C32 C31 C9 -4.3(3)
C8 C9 C31 C32 -60.4(2)
C10 C9 C31 C32 125.47(19)
C8 C7 C6 C5 -179.90(17)
C12 C7 C6 C5 -3.4(3)
C8 C7 C6 C1 -0.73(19)
C12 C7 C6 C1 175.74(15)
C33 C34 C35 C36 0.14(19)
C43 C34 C35 C36 179.55(16)
C33 C34 C35 C49 -175.29(15)
C43 C34 C35 C49 4.1(3)
C1 C6 C5 C4 -0.3(2)
C7 C6 C5 C4 178.83(17)
C5 C6 C1 C2 0.6(2)
C7 C6 C1 C2 -178.68(16)
C5 C6 C1 S1 -179.71(12)
C7 C6 C1 S1 0.99(18)
C8 S1 C1 C2 178.90(16)
C8 S1 C1 C6 -0.77(13)
C35 C34 C33 C32 -2.51(18)
C43 C34 C33 C32 178.08(15)
C35 C34 C33 C37 -177.30(16)
C43 C34 C33 C37 3.3(3)
C31 C32 C33 C34 -170.53(15)
C36 C32 C33 C34 3.85(18)
C31 C32 C33 C37 4.7(2)
C36 C32 C33 C37 179.04(15)
C42 C37 C33 C34 53.6(3)
C38 C37 C33 C34 -127.30(19)
C42 C37 C33 C32 -120.54(18)
C38 C37 C33 C32 58.6(2)
C30 C25 C26 C27 -2.4(3)
C12 C25 C26 C27 175.06(17)
C36 C35 C49 C54 68.6(2)
C34 C35 C49 C54 -116.8(2)
C36 C35 C49 C50 -113.2(2)
C34 C35 C49 C50 61.4(2)
C33 C34 C43 C44 41.8(3)
C35 C34 C43 C44 -137.51(18)
C33 C34 C43 C48 -136.90(18)
C35 C34 C43 C48 43.8(2)
C34 C35 C36 C32 2.28(19)
C49 C35 C36 C32 177.53(15)
C34 C35 C36 C55 -165.60(16)
C49 C35 C36 C55 9.6(3)
C31 C32 C36 C35 170.05(17)
C33 C32 C36 C35 -3.74(18)
C31 C32 C36 C55 -21.4(3)
C33 C32 C36 C55 164.77(16)
C42 C37 C38 C39 -0.3(3)
C33 C37 C38 C39 -179.43(16)
C35 C36 C55 C56 -67.1(3)
C32 C36 C55 C56 126.8(2)
C35 C36 C55 C60 111.5(2)
C32 C36 C55 C60 -54.5(2)
C26 C25 C30 C29 1.9(3)
C12 C25 C30 C29 -175.56(16)
C38 C37 C42 C41 0.2(3)
C33 C37 C42 C41 179.36(17)
C6 C1 C2 C3 -0.5(3)
S1 C1 C2 C3 179.90(15)
C24 C19 C20 C21 0.3(3)
C11 C19 C20 C21 -178.00(18)
C1 C2 C3 C4 0.0(3)
C20 C19 C24 C23 0.1(3)
C11 C19 C24 C23 178.37(17)
C48 C43 C44 C45 1.3(3)
C34 C43 C44 C45 -177.41(17)
C18 C13 C14 C15 -1.2(3)
C10 C13 C14 C15 174.78(17)
C25 C30 C29 C28 0.3(3)
C44 C43 C48 C47 -1.8(3)
C34 C43 C48 C47 176.95(17)
C30 C29 C28 C27 -2.1(3)
C6 C5 C4 C3 -0.1(3)
C2 C3 C4 C5 0.3(3)
C29 C28 C27 C26 1.6(3)
C25 C26 C27 C28 0.7(3)
C21 C22 C23 C24 -0.2(3)
C19 C24 C23 C22 -0.1(3)
C14 C13 C18 C17 1.0(3)
C10 C13 C18 C17 -175.05(17)
C50 C49 C54 C53 0.2(3)
C35 C49 C54 C53 178.39(18)
C37 C38 C39 C40 0.4(3)
C23 C22 C21 C20 0.6(3)
C19 C20 C21 C22 -0.7(3)
C47 C46 C45 C44 -0.3(3)
C43 C44 C45 C46 -0.3(3)
C45 C46 C47 C48 -0.1(3)
C43 C48 C47 C46 1.2(3)
C13 C14 C15 C16 0.4(3)
C37 C42 C41 C40 -0.2(3)
C14 C15 C16 C17 0.6(3)
C60 C55 C56 C57 -0.3(3)
C36 C55 C56 C57 178.4(2)
C54 C49 C50 C51 -1.4(3)
C35 C49 C50 C51 -179.63(18)
C38 C39 C40 C41 -0.4(3)
C42 C41 C40 C39 0.3(3)
C15 C16 C17 C18 -0.8(3)
C13 C18 C17 C16 0.0(3)
C53 C52 C51 C50 -0.7(4)
C49 C50 C51 C52 1.7(3)
C56 C55 C60 C59 0.4(3)
C36 C55 C60 C59 -178.3(2)
C51 C52 C53 C54 -0.6(4)
C49 C54 C53 C52 0.8(3)
C59 C58 C57 C56 0.5(5)
C55 C56 C57 C58 -0.2(4)
C57 C58 C59 C60 -0.4(5)
C55 C60 C59 C58 -0.1(4)
